data_7017990
loop_
_publ_author_name
'Cox, Nicola M.'
'Harding, Lindsay P.'
'Jones, Jennifer E.'
'Pope, Simon J. A.'
'Rice, Craig R.'
'Adams, Harry'

_publ_section_title
;
 Probing solution behaviour of metallosupramolecular complexes using
 pyrene fluorescence.
;
_journal_issue 5
_journal_name_full 'Dalton transactions (Cambridge, England : 2003)'
_journal_page_first 1568
_journal_page_last 1573
_journal_paper_doi 10.1039/c1dt11831e
_journal_volume 41
_journal_year 2012
_chemical_formula_sum 'C204 H118 Cu6 F36 N24 P6 S6'
_chemical_formula_weight 4348.64
_chemical_name_systematic
;
?
;
_space_group_IT_number 45
_symmetry_cell_setting orthorhombic
_symmetry_space_group_name_Hall 'I 2 -2c'
_symmetry_space_group_name_H-M 'I b a 2'
_atom_sites_solution_hydrogens geom
_atom_sites_solution_primary direct
_atom_sites_solution_secondary difmap
_audit_creation_method SHELXL-97
_cell_angle_alpha 90.00
_cell_angle_beta 90.00
_cell_angle_gamma 90.00
_cell_formula_units_Z 4
_cell_length_a 45.237(2)
_cell_length_b 18.6322(10)
_cell_length_c 23.8739(13)
_cell_measurement_reflns_used 8745
_cell_measurement_temperature 150(2)
_cell_measurement_theta_max 22.81
_cell_measurement_theta_min 2.77
_cell_volume 20122.5(18)
_computing_cell_refinement 'Bruker SAINT'
_computing_data_collection 'Bruker APEX2'
_computing_data_reduction 'Bruker SAINT, SADABS and XPREP'
_computing_molecular_graphics 'Bruker SHELXTL'
_computing_publication_material 'Bruker SHELXTL'
_computing_structure_refinement 'SHELXL-97 (Sheldrick, 2008)'
_computing_structure_solution 'SHELXS-97 (Sheldrick, 2008)'
_diffrn_ambient_temperature 150(2)
_diffrn_measured_fraction_theta_full 0.998
_diffrn_measured_fraction_theta_max 0.998
_diffrn_measurement_device_type 'Bruker APEX-II CCD'
_diffrn_measurement_method '\w scans'
_diffrn_radiation_monochromator graphite
_diffrn_radiation_source 'fine-focus sealed tube'
_diffrn_radiation_type MoK\a
_diffrn_radiation_wavelength 0.71073
_diffrn_reflns_av_R_equivalents 0.0377
_diffrn_reflns_av_sigmaI/netI 0.0609
_diffrn_reflns_limit_h_max 50
_diffrn_reflns_limit_h_min -48
_diffrn_reflns_limit_k_max 20
_diffrn_reflns_limit_k_min -20
_diffrn_reflns_limit_l_max 26
_diffrn_reflns_limit_l_min -21
_diffrn_reflns_number 31846
_diffrn_reflns_theta_full 23.31
_diffrn_reflns_theta_max 23.31
_diffrn_reflns_theta_min 2.08
_exptl_absorpt_coefficient_mu 0.824
_exptl_absorpt_correction_T_max 0.9221
_exptl_absorpt_correction_T_min 0.7612
_exptl_absorpt_correction_type multi-scan
_exptl_absorpt_process_details sadabs
_exptl_crystal_colour red
_exptl_crystal_density_diffrn 1.435
_exptl_crystal_density_method 'not measured'
_exptl_crystal_description block
_exptl_crystal_F_000 8776
_exptl_crystal_size_max 0.35
_exptl_crystal_size_mid 0.12
_exptl_crystal_size_min 0.10
_refine_diff_density_max 1.057
_refine_diff_density_min -0.617
_refine_diff_density_rms 0.108
_refine_ls_abs_structure_details 'Flack H D (1983), Acta Cryst. A39, 876-881'
_refine_ls_abs_structure_Flack 0.003(17)
_refine_ls_extinction_method none
_refine_ls_goodness_of_fit_ref 1.015
_refine_ls_hydrogen_treatment constr
_refine_ls_matrix_type full
_refine_ls_number_parameters 1227
_refine_ls_number_reflns 12922
_refine_ls_number_restraints 949
_refine_ls_restrained_S_all 1.019
_refine_ls_R_factor_all 0.0877
_refine_ls_R_factor_gt 0.0660
_refine_ls_shift/su_max 0.000
_refine_ls_shift/su_mean 0.000
_refine_ls_structure_factor_coef Fsqd
_refine_ls_weighting_details 'calc w=1/[\s^2^(Fo^2^)+(0.1355P)^2^+38.6018P] where P=(Fo^2^+2Fc^2^)/3'
_refine_ls_weighting_scheme calc
_refine_ls_wR_factor_gt 0.1813
_refine_ls_wR_factor_ref 0.2000
_reflns_number_gt 10183
_reflns_number_total 12922
_reflns_threshold_expression >2sigma(I)
_cod_data_source_file c1dt11831e.txt
_cod_data_source_block mo_nicky_cu_monosub_0ma
_cod_depositor_comments
;
The following automatic conversions were performed:

'_symmetry_cell_setting' value 'Orthorhombic' changed to
'orthorhombic' according to
/home/saulius/struct/CIF-dictionaries/cif_core.dic dictionary named
'cif_core.dic' version 2.4.1 from 2010-06-29.

Automatic conversion script
Id: cif_fix_values 1715 2011-07-08 13:25:40Z adriana 
;
_cod_original_cell_volume 20122.5(19)
_cod_original_sg_symbol_H-M Iba2
_cod_database_code 7017990

loop_
_symmetry_equiv_pos_as_xyz
'x, y, z'
'-x, -y, z'
'x+1/2, -y+1/2, z'
'-x+1/2, y+1/2, z'
'x+1/2, y+1/2, z+1/2'
'-x+1/2, -y+1/2, z+1/2'
'x+1, -y+1, z+1/2'
'-x+1, y+1, z+1/2'

loop_
_atom_site_label
_atom_site_type_symbol
_atom_site_fract_x
_atom_site_fract_y
_atom_site_fract_z
_atom_site_U_iso_or_equiv
_atom_site_adp_type
_atom_site_occupancy
_atom_site_symmetry_multiplicity
_atom_site_calc_flag
_atom_site_refinement_flags
_atom_site_disorder_assembly
_atom_site_disorder_group
Cu1 Cu 0.21764(2) 0.47651(5) 0.39844(6) 0.0367(3) Uani 1 1 d . . .
Cu2 Cu 0.19623(2) 0.33205(5) 0.42186(6) 0.0383(3) Uani 1 1 d . . .
Cu3 Cu 0.03021(2) 1.02680(7) 0.43264(7) 0.0542(3) Uani 1 1 d . . .
S1 S 0.06261(8) 1.0274(2) 0.60842(13) 0.0834(10) Uani 1 1 d . . .
S2 S 0.28531(5) 0.47278(13) 0.26140(12) 0.0529(6) Uani 1 1 d . . .
S3 S 0.22644(5) 0.19824(13) 0.27896(11) 0.0481(6) Uani 1 1 d . . .
N1 N 0.20412(14) 0.4395(3) 0.3216(3) 0.0340(15) Uani 1 1 d . . .
N2 N 0.24157(14) 0.3251(3) 0.4116(3) 0.0350(16) Uani 1 1 d . . .
N3 N 0.25712(15) 0.4908(3) 0.3532(3) 0.0374(16) Uani 1 1 d . . .
N4 N 0.23057(14) 0.4442(3) 0.4776(3) 0.0333(16) Uani 1 1 d . . .
N5 N 0.16818(13) 0.5812(3) 0.42406(19) 0.077(3) Uani 1 1 d G . .
C20 C 0.19119(11) 0.5395(3) 0.4448(2) 0.0345(13) Uani 1 1 d GU . .
C22 C 0.19533(11) 0.5331(3) 0.5023(2) 0.0425(11) Uani 1 1 d GU . .
C83 C 0.17646(13) 0.5685(3) 0.53902(19) 0.0526(13) Uani 1 1 d GU . .
H83 H 0.1793 0.5641 0.5783 0.063 Uiso 1 1 calc R . .
C84 C 0.15345(12) 0.6101(3) 0.5183(2) 0.0596(15) Uani 1 1 d GU . .
H84 H 0.1405 0.6343 0.5434 0.071 Uiso 1 1 calc R . .
C85 C 0.14931(11) 0.6165(3) 0.4608(3) 0.0607(18) Uani 1 1 d GU . .
H85 H 0.1336 0.6450 0.4467 0.073 Uiso 1 1 calc R . .
N6 N 0.17748(16) 0.3387(3) 0.4969(3) 0.0428(18) Uani 1 1 d . . .
N7 N 0.16141(14) 0.3993(3) 0.4016(3) 0.0409(17) Uani 1 1 d . . .
N8 N 0.05615(16) 1.0157(4) 0.5028(3) 0.052(2) Uani 1 1 d . . .
N9 N 0.00766(17) 1.0923(5) 0.4884(4) 0.060(2) Uani 1 1 d . . .
N10 N 0.19723(14) 0.2573(4) 0.3584(3) 0.0381(16) Uani 1 1 d . . .
N11 N 0.02802(12) 0.9270(3) 0.3939(3) 0.057(2) Uani 1 1 d G . .
C68 C 0.02664(13) 0.8614(4) 0.4216(2) 0.077(2) Uani 1 1 d GU . .
C69 C 0.03370(15) 0.7985(3) 0.3933(3) 0.0788(18) Uani 1 1 d GU . .
H69 H 0.0328 0.7537 0.4122 0.095 Uiso 1 1 calc R . .
C78 C 0.04214(15) 0.8011(4) 0.3373(3) 0.0801(17) Uani 1 1 d GU . .
H78 H 0.0470 0.7581 0.3180 0.096 Uiso 1 1 calc R . .
C80 C 0.04352(14) 0.8667(5) 0.3097(2) 0.0764(17) Uani 1 1 d GU . .
H80 H 0.0493 0.8685 0.2715 0.092 Uiso 1 1 calc R . .
C81 C 0.03646(13) 0.9296(3) 0.3380(3) 0.0722(16) Uani 1 1 d GU . .
N12 N 0.03619(16) 1.0556(5) 0.3534(4) 0.059(2) Uani 1 1 d . . .
C1 C 0.33241(19) 0.5120(5) 0.4936(4) 0.0443(12) Uani 1 1 d U . .
H1 H 0.3501 0.4894 0.5060 0.053 Uiso 1 1 calc R . .
C2 C 0.32260(17) 0.5007(5) 0.4395(4) 0.0422(12) Uani 1 1 d U . .
H2 H 0.3337 0.4705 0.4152 0.051 Uiso 1 1 calc R . .
C3 C 0.29666(17) 0.5327(4) 0.4197(4) 0.0394(10) Uani 1 1 d U . .
C4 C 0.28125(17) 0.5799(4) 0.4548(4) 0.0383(10) Uani 1 1 d U . .
C5 C 0.29111(18) 0.5895(4) 0.5104(4) 0.0400(10) Uani 1 1 d U . .
C6 C 0.31694(19) 0.5554(5) 0.5296(4) 0.0438(11) Uani 1 1 d U . .
C7 C 0.2852(2) 0.6450(5) 0.6045(4) 0.0459(11) Uani 1 1 d U . .
C8 C 0.27523(19) 0.6355(4) 0.5471(4) 0.0419(10) Uani 1 1 d U . .
C9 C 0.2488(2) 0.6707(4) 0.5299(4) 0.0420(10) Uani 1 1 d U . .
C10 C 0.2337(2) 0.7126(5) 0.5677(4) 0.0466(12) Uani 1 1 d U . .
H10 H 0.2162 0.7366 0.5558 0.056 Uiso 1 1 calc R . .
C11 C 0.2433(2) 0.7210(5) 0.6234(4) 0.0489(13) Uani 1 1 d U . .
H11 H 0.2319 0.7485 0.6490 0.059 Uiso 1 1 calc R . .
C12 C 0.2683(2) 0.6904(5) 0.6403(4) 0.0485(13) Uani 1 1 d U . .
H12 H 0.2751 0.6991 0.6773 0.058 Uiso 1 1 calc R . .
C13 C 0.26289(18) 0.3526(4) 0.4438(4) 0.0420(12) Uani 1 1 d U . .
C14 C 0.29263(18) 0.3369(4) 0.4339(4) 0.0445(12) Uani 1 1 d U . .
H14 H 0.3074 0.3550 0.4584 0.053 Uiso 1 1 calc R . .
C15 C 0.30051(19) 0.2966(4) 0.3900(4) 0.0467(13) Uani 1 1 d U . .
H15 H 0.3208 0.2869 0.3831 0.056 Uiso 1 1 calc R . .
C16 C 0.27889(18) 0.2691(4) 0.3547(4) 0.0441(13) Uani 1 1 d U . .
H16 H 0.2840 0.2426 0.3221 0.053 Uiso 1 1 calc R . .
C17 C 0.24893(17) 0.2821(4) 0.3690(4) 0.0405(13) Uani 1 1 d U . .
C18 C 0.25331(19) 0.4001(4) 0.4894(4) 0.0437(13) Uani 1 1 d U . .
C19 C 0.2194(2) 0.4876(4) 0.5196(4) 0.0433(12) Uani 1 1 d U . .
C23 C 0.1753(2) 0.3293(6) 0.5966(5) 0.0607(15) Uani 1 1 d U . .
H23 H 0.1835 0.3116 0.6305 0.073 Uiso 1 1 calc R . .
C24 C 0.1882(2) 0.3147(5) 0.5461(4) 0.0567(18) Uani 1 1 d U . .
H24 H 0.2056 0.2861 0.5457 0.068 Uiso 1 1 calc R . .
C25 C 0.1521(2) 0.3783(5) 0.4967(4) 0.0527(14) Uani 1 1 d U . .
C26 C 0.1420(2) 0.4041(5) 0.4435(4) 0.0513(13) Uani 1 1 d U . .
C27 C 0.1536(2) 0.4212(5) 0.3495(4) 0.0483(13) Uani 1 1 d U . .
C28 C 0.1249(2) 0.4463(5) 0.3390(4) 0.0541(14) Uani 1 1 d U . .
H28 H 0.1192 0.4592 0.3021 0.065 Uiso 1 1 calc R . .
C29 C 0.1052(2) 0.4519(5) 0.3828(4) 0.0567(14) Uani 1 1 d U . .
H29 H 0.0861 0.4711 0.3763 0.068 Uiso 1 1 calc R . .
C30 C 0.28623(18) 0.5117(4) 0.3625(4) 0.0399(12) Uani 1 1 d U . .
C31 C 0.30385(19) 0.5057(5) 0.3176(4) 0.0437(15) Uani 1 1 d U . .
H31 H 0.3242 0.5184 0.3173 0.052 Uiso 1 1 calc R . .
C32 C 0.25408(19) 0.4685(4) 0.3025(4) 0.0401(15) Uani 1 1 d U . .
C33 C 0.2254(2) 0.4408(4) 0.2820(4) 0.0426(13) Uani 1 1 d U . .
C34 C 0.0180(2) 1.0910(6) 0.5413(5) 0.0699(17) Uani 1 1 d U . .
C35 C 0.0446(2) 1.0473(7) 0.5471(5) 0.068(2) Uani 1 1 d U . .
C36 C 0.0870(2) 0.9727(6) 0.5729(5) 0.0611(17) Uani 1 1 d U . .
H36 H 0.1027 0.9465 0.5895 0.073 Uiso 1 1 calc R . .
C37 C 0.0802(2) 0.9729(5) 0.5166(5) 0.0570(14) Uani 1 1 d U . .
C38 C 0.2314(2) 0.4860(5) 0.5735(4) 0.0492(13) Uani 1 1 d U . .
H38 H 0.2229 0.5145 0.6023 0.059 Uiso 1 1 calc R . .
C39 C 0.2547(2) 0.4445(5) 0.5845(4) 0.0512(13) Uani 1 1 d U . .
H39 H 0.2633 0.4450 0.6208 0.061 Uiso 1 1 calc R . .
C40 C 0.2664(2) 0.4010(5) 0.5434(4) 0.0482(13) Uani 1 1 d U . .
H40 H 0.2832 0.3719 0.5512 0.058 Uiso 1 1 calc R . .
C41 C 0.24049(19) 0.6617(4) 0.4728(4) 0.0398(12) Uani 1 1 d U . .
H41 H 0.2239 0.6876 0.4593 0.048 Uiso 1 1 calc R . .
C42 C 0.25504(17) 0.6183(4) 0.4370(4) 0.0390(11) Uani 1 1 d U . .
H42 H 0.2480 0.6128 0.3997 0.047 Uiso 1 1 calc R . .
C43 C 0.2204(2) 0.4169(4) 0.2275(4) 0.0472(13) Uani 1 1 d U . .
H43 H 0.2360 0.4166 0.2010 0.057 Uiso 1 1 calc R . .
C44 C 0.1925(2) 0.3938(5) 0.2125(4) 0.0493(13) Uani 1 1 d U . .
H44 H 0.1889 0.3761 0.1758 0.059 Uiso 1 1 calc R . .
C45 C 0.1707(2) 0.3969(5) 0.2504(4) 0.0488(13) Uani 1 1 d U . .
H45 H 0.1511 0.3845 0.2399 0.059 Uiso 1 1 calc R . .
C46 C 0.1768(2) 0.4184(5) 0.3057(4) 0.0465(13) Uani 1 1 d U . .
C47 C 0.3118(2) 0.6069(5) 0.6223(4) 0.0484(12) Uani 1 1 d U . .
H47 H 0.3183 0.6115 0.6599 0.058 Uiso 1 1 calc R . .
C48 C 0.3265(2) 0.5669(5) 0.5880(4) 0.0485(12) Uani 1 1 d U . .
H48 H 0.3440 0.5441 0.6009 0.058 Uiso 1 1 calc R . .
C49 C 0.1770(2) 0.2249(5) 0.3235(5) 0.0530(14) Uani 1 1 d U . .
C50 C 0.1887(2) 0.1899(5) 0.2791(5) 0.0513(16) Uani 1 1 d U . .
H50 H 0.1776 0.1644 0.2519 0.062 Uiso 1 1 calc R . .
C51 C 0.1449(2) 0.2350(5) 0.3349(5) 0.0578(12) Uani 1 1 d U . .
C52 C 0.22373(18) 0.2497(4) 0.3392(4) 0.0389(15) Uani 1 1 d U . .
C53 C 0.1324(2) 0.2298(5) 0.3872(5) 0.0625(12) Uani 1 1 d U . .
C54 C 0.1472(2) 0.2008(5) 0.4353(5) 0.0630(14) Uani 1 1 d U . .
H54 H 0.1669 0.1838 0.4315 0.076 Uiso 1 1 calc R . .
C55 C 0.1128(2) 0.4305(5) 0.4344(5) 0.0553(14) Uani 1 1 d U . .
H55 H 0.0990 0.4328 0.4644 0.066 Uiso 1 1 calc R . .
C56 C 0.1379(2) 0.3943(5) 0.5472(4) 0.0593(14) Uani 1 1 d U . .
H56 H 0.1201 0.4213 0.5473 0.071 Uiso 1 1 calc R . .
C57 C 0.10170(18) 0.9590(5) 0.4199(4) 0.0502(11) Uani 1 1 d U . .
C58 C 0.0943(2) 0.9293(5) 0.4724(4) 0.0542(11) Uani 1 1 d U . .
C59 C 0.10081(18) 1.0350(5) 0.4088(4) 0.0489(12) Uani 1 1 d U . .
H59 H 0.0958 1.0675 0.4380 0.059 Uiso 1 1 calc R . .
C60 C 0.10708(18) 1.0597(5) 0.3578(4) 0.0488(12) Uani 1 1 d U . .
H60 H 0.1069 1.1101 0.3515 0.059 Uiso 1 1 calc R . .
C61 C 0.0989(2) 0.8559(6) 0.4824(5) 0.0564(13) Uani 1 1 d U . .
H61 H 0.0954 0.8370 0.5187 0.068 Uiso 1 1 calc R . .
C62 C 0.10804(19) 0.8121(6) 0.4416(4) 0.0557(13) Uani 1 1 d U . .
H62 H 0.1108 0.7627 0.4498 0.067 Uiso 1 1 calc R . .
C63 C 0.11374(19) 0.8364(5) 0.3872(4) 0.0531(11) Uani 1 1 d U . .
C64 C 0.11638(18) 0.9401(5) 0.3221(4) 0.0498(10) Uani 1 1 d U . .
C65 C 0.11406(18) 1.0132(5) 0.3125(4) 0.0495(11) Uani 1 1 d U . .
C66 C 0.12002(19) 1.0418(6) 0.2578(4) 0.0532(13) Uani 1 1 d U . .
H66 H 0.1194 1.0920 0.2510 0.064 Uiso 1 1 calc R . .
C67 C 0.12684(19) 0.9938(6) 0.2146(5) 0.0569(13) Uani 1 1 d U . .
H67 H 0.1303 1.0118 0.1780 0.068 Uiso 1 1 calc R . .
C70 C 0.0379(2) 1.0016(8) 0.3156(5) 0.0715(16) Uani 1 1 d U . .
C71 C 0.0371(2) 1.1242(8) 0.3322(5) 0.073(2) Uani 1 1 d U . .
H71 H 0.0372 1.1635 0.3576 0.088 Uiso 1 1 calc R . .
C72 C 0.11030(18) 0.9116(5) 0.3765(4) 0.0496(10) Uani 1 1 d U . .
C73 C 0.12139(19) 0.7903(6) 0.3399(5) 0.0556(13) Uani 1 1 d U . .
H73 H 0.1232 0.7401 0.3457 0.067 Uiso 1 1 calc R . .
C74 C 0.1257(2) 0.8167(5) 0.2898(5) 0.0563(13) Uani 1 1 d U . .
H74 H 0.1305 0.7845 0.2604 0.068 Uiso 1 1 calc R . .
C75 C 0.12369(19) 0.8911(5) 0.2771(4) 0.0535(11) Uani 1 1 d U . .
C76 C 0.0379(2) 1.1380(8) 0.2761(5) 0.0755(18) Uani 1 1 d U . .
H76 H 0.0373 1.1861 0.2629 0.091 Uiso 1 1 calc R . .
C77 C 0.0395(2) 1.0839(8) 0.2398(5) 0.0770(17) Uani 1 1 d U . .
H77 H 0.0405 1.0935 0.2008 0.092 Uiso 1 1 calc R . .
C79 C -0.0143(3) 1.1378(7) 0.4784(5) 0.077(2) Uani 1 1 d U . .
C82 C 0.0397(2) 1.0126(8) 0.2588(5) 0.0760(16) Uani 1 1 d U . .
H82 H 0.0410 0.9735 0.2334 0.091 Uiso 1 1 calc R . .
C86 C 0.1273(2) 0.2555(5) 0.2865(5) 0.0633(14) Uani 1 1 d U . .
H86 H 0.1356 0.2565 0.2500 0.076 Uiso 1 1 calc R . .
C87 C 0.0973(2) 0.2741(6) 0.2960(6) 0.0693(14) Uani 1 1 d U . .
H87 H 0.0852 0.2853 0.2647 0.083 Uiso 1 1 calc R . .
C88 C 0.0854(2) 0.2764(6) 0.3469(6) 0.0741(13) Uani 1 1 d U . .
C89 C 0.1015(2) 0.2518(6) 0.3952(6) 0.0703(12) Uani 1 1 d U . .
C90 C 0.06017(16) 0.2764(4) 0.4566(3) 0.0864(14) Uani 1 1 d GU . .
C91 C 0.08854(16) 0.2493(5) 0.4495(3) 0.0787(13) Uani 1 1 d GU . .
C93 C 0.10409(13) 0.2228(4) 0.4952(4) 0.0788(13) Uani 1 1 d GU . .
C94 C 0.09127(17) 0.2235(4) 0.5482(3) 0.0886(16) Uani 1 1 d GU . .
H94 H 0.1019 0.2054 0.5794 0.106 Uiso 1 1 calc R . .
C95 C 0.06290(18) 0.2506(5) 0.5553(3) 0.0934(17) Uani 1 1 d GU . .
H95 H 0.0541 0.2511 0.5915 0.112 Uiso 1 1 calc R . .
C96 C 0.04735(13) 0.2771(5) 0.5095(4) 0.0941(16) Uani 1 1 d GU . .
H96 H 0.0280 0.2957 0.5144 0.113 Uiso 1 1 calc R . .
C92 C 0.1339(2) 0.1970(6) 0.4859(6) 0.0703(14) Uani 1 1 d U . .
H92 H 0.1444 0.1767 0.5165 0.084 Uiso 1 1 calc R . .
C97 C 0.0445(3) 0.3037(7) 0.4080(6) 0.0875(16) Uani 1 1 d U . .
H97 H 0.0252 0.3225 0.4137 0.105 Uiso 1 1 calc R . .
C98 C 0.0555(2) 0.3044(7) 0.3548(6) 0.0822(15) Uani 1 1 d U . .
H98 H 0.0442 0.3222 0.3243 0.099 Uiso 1 1 calc R . .
C99 C 0.0070(2) 1.1327(7) 0.5850(5) 0.0752(17) Uani 1 1 d U . .
H99 H 0.0152 1.1304 0.6216 0.090 Uiso 1 1 calc R . .
C100 C -0.0278(3) 1.1830(7) 0.5178(6) 0.0785(18) Uani 1 1 d U . .
H100 H -0.0434 1.2149 0.5084 0.094 Uiso 1 1 calc R . .
C101 C -0.0163(3) 1.1771(7) 0.5727(6) 0.0784(18) Uani 1 1 d U . .
H101 H -0.0249 1.2047 0.6019 0.094 Uiso 1 1 calc R . .
C102 C 0.12866(19) 0.9220(6) 0.2237(5) 0.0572(13) Uani 1 1 d U . .
H102 H 0.1334 0.8913 0.1932 0.069 Uiso 1 1 calc R . .
C103 C 0.1500(2) 0.3704(6) 0.5967(5) 0.0633(15) Uani 1 1 d U . .
H103 H 0.1408 0.3824 0.6313 0.076 Uiso 1 1 calc R . .
P1 P 0.32066(7) 0.13041(14) 0.25744(14) 0.0607(7) Uani 1 1 d . . .
F7 F 0.33075(14) 0.1780(3) 0.3097(3) 0.0697(16) Uani 1 1 d . . .
F8 F 0.34048(16) 0.0667(3) 0.2806(3) 0.093(2) Uani 1 1 d . . .
F9 F 0.34877(15) 0.1602(3) 0.2228(3) 0.082(2) Uani 1 1 d . . .
F10 F 0.31084(17) 0.0820(3) 0.2072(3) 0.089(2) Uani 1 1 d . . .
F11 F 0.30191(15) 0.1953(3) 0.2350(3) 0.0730(18) Uani 1 1 d . . .
F12 F 0.29360(13) 0.1042(3) 0.2940(3) 0.0763(18) Uani 1 1 d . . .
P2 P 0.15384(6) 0.18781(15) 0.11557(13) 0.0586(7) Uani 1 1 d . . .
F1 F 0.16773(17) 0.2060(4) 0.0565(3) 0.099(2) Uani 1 1 d . . .
F2 F 0.16083(18) 0.2638(4) 0.1393(3) 0.100(2) Uani 1 1 d . . .
F3 F 0.18564(15) 0.1603(4) 0.1375(3) 0.090(2) Uani 1 1 d . . .
F4 F 0.14081(17) 0.1659(5) 0.1735(3) 0.105(3) Uani 1 1 d . . .
F5 F 0.12305(17) 0.2141(4) 0.0954(4) 0.106(3) Uani 1 1 d . . .
F6 F 0.14681(17) 0.1103(3) 0.0931(3) 0.094(2) Uani 1 1 d . . .
P3 P 0.0529(2) 0.4072(5) 0.9825(4) 0.100(3) Uiso 0.463(6) 1 d PD A 1
F14 F 0.0820(4) 0.4417(10) 1.0115(8) 0.127(6) Uiso 0.463(6) 1 d PD A 1
F16 F 0.0246(5) 0.3724(12) 0.9521(10) 0.150(8) Uiso 0.463(6) 1 d PD A 1
F18 F 0.0744(6) 0.3861(14) 0.9263(10) 0.199(11) Uiso 0.463(6) 1 d PD A 1
F17 F 0.0680(5) 0.3322(9) 1.0038(10) 0.134(7) Uiso 0.463(6) 1 d PD A 1
F15 F 0.0453(5) 0.4798(11) 0.9573(10) 0.150(8) Uiso 0.463(6) 1 d PD A 1
F13 F 0.0356(5) 0.4138(11) 1.0365(9) 0.150 Uiso 0.463(6) 1 d PD A 1
P3' P 0.4973(3) 0.1969(6) 0.1995(5) 0.162(4) Uiso 0.537(6) 1 d PD A 2
F14' F 0.5303(3) 0.2167(8) 0.1933(8) 0.124(6) Uiso 0.537(6) 1 d PD A 2
F16' F 0.4996(6) 0.1953(11) 0.2638(5) 0.178(8) Uiso 0.537(6) 1 d PD A 2
F17' F 0.4901(7) 0.1915(14) 0.1366(6) 0.233(13) Uiso 0.537(6) 1 d PD A 2
F18' F 0.5076(6) 0.1183(7) 0.1969(12) 0.221(12) Uiso 0.537(6) 1 d PD A 2
F19' F 0.508(2) 0.350(6) 0.188(4) 0.57(6) Uiso 0.537(6) 1 d P A 2
F13' F 0.4874(4) 0.2758(7) 0.1957(8) 0.150 Uiso 0.537(6) 1 d PD A 2

loop_
_atom_site_aniso_label
_atom_site_aniso_U_11
_atom_site_aniso_U_22
_atom_site_aniso_U_33
_atom_site_aniso_U_23
_atom_site_aniso_U_13
_atom_site_aniso_U_12
Cu1 0.0389(5) 0.0414(5) 0.0299(6) -0.0016(4) 0.0002(5) 0.0047(4)
Cu2 0.0334(5) 0.0435(5) 0.0381(6) -0.0036(5) 0.0029(5) 0.0031(4)
Cu3 0.0376(6) 0.0922(9) 0.0329(7) -0.0064(6) 0.0013(5) 0.0058(5)
S1 0.077(2) 0.142(3) 0.0310(16) -0.0060(16) -0.0008(15) 0.0057(19)
S2 0.0528(14) 0.0678(15) 0.0380(15) -0.0056(11) 0.0122(12) 0.0011(11)
S3 0.0519(13) 0.0582(13) 0.0343(13) -0.0098(11) 0.0047(11) 0.0060(11)
N1 0.032(3) 0.036(3) 0.034(4) -0.003(3) 0.000(3) 0.004(3)
N2 0.042(4) 0.030(3) 0.033(4) 0.004(3) -0.003(3) -0.002(3)
N3 0.043(4) 0.036(3) 0.033(4) 0.002(3) -0.004(3) 0.004(3)
N4 0.035(4) 0.031(3) 0.034(4) 0.002(3) 0.000(3) -0.005(3)
N5 0.072(6) 0.057(5) 0.101(8) -0.014(5) 0.004(6) 0.004(4)
C20 0.034(3) 0.030(3) 0.040(3) -0.008(3) -0.001(3) 0.005(2)
C22 0.045(2) 0.041(2) 0.041(3) -0.008(2) 0.002(2) 0.0002(19)
C83 0.055(3) 0.053(3) 0.050(3) -0.012(2) 0.005(3) 0.006(2)
C84 0.059(3) 0.061(3) 0.059(3) -0.014(3) 0.005(3) 0.015(3)
C85 0.059(4) 0.063(4) 0.061(4) -0.012(3) 0.003(3) 0.021(3)
N6 0.042(4) 0.042(4) 0.044(5) -0.009(3) 0.003(4) 0.001(3)
N7 0.032(3) 0.042(3) 0.049(5) -0.003(3) 0.004(4) 0.004(3)
N8 0.041(4) 0.079(5) 0.035(5) -0.010(4) -0.007(4) -0.007(4)
N9 0.041(4) 0.098(6) 0.040(5) 0.003(4) -0.001(4) 0.011(4)
N10 0.039(4) 0.044(4) 0.031(4) -0.007(3) 0.001(3) 0.003(3)
N11 0.033(4) 0.093(6) 0.044(5) -0.012(5) -0.006(4) 0.004(4)
C68 0.040(4) 0.120(5) 0.069(4) -0.019(4) -0.013(4) 0.010(4)
C69 0.043(3) 0.123(4) 0.070(4) -0.020(4) -0.011(3) 0.009(3)
C78 0.042(3) 0.128(4) 0.070(4) -0.023(3) -0.010(3) 0.008(3)
C80 0.039(3) 0.129(4) 0.061(4) -0.024(3) -0.010(3) 0.002(3)
C81 0.036(3) 0.127(4) 0.054(3) -0.021(3) -0.009(3) -0.003(3)
N12 0.032(4) 0.109(7) 0.037(5) -0.006(5) 0.004(4) 0.007(4)
C1 0.036(2) 0.055(3) 0.042(2) 0.008(2) 0.001(2) -0.002(2)
C2 0.034(2) 0.050(2) 0.042(2) 0.006(2) 0.002(2) -0.001(2)
C3 0.033(2) 0.045(2) 0.040(2) 0.0051(19) 0.0028(19) -0.0015(18)
C4 0.034(2) 0.042(2) 0.039(2) 0.0058(19) 0.0012(18) -0.0033(17)
C5 0.037(2) 0.046(2) 0.037(2) 0.0067(18) 0.0012(18) -0.0058(18)
C6 0.040(2) 0.053(2) 0.039(2) 0.008(2) -0.0005(19) -0.0032(19)
C7 0.046(2) 0.052(2) 0.039(2) 0.004(2) 0.000(2) -0.0061(19)
C8 0.042(2) 0.045(2) 0.038(2) 0.0048(19) 0.0014(18) -0.0061(18)
C9 0.043(2) 0.043(2) 0.040(2) 0.003(2) 0.0014(19) -0.0040(19)
C10 0.050(3) 0.046(3) 0.044(3) 0.002(2) 0.005(2) -0.002(2)
C11 0.052(3) 0.051(3) 0.044(3) 0.001(2) 0.005(2) -0.003(2)
C12 0.051(3) 0.054(3) 0.041(3) 0.004(2) 0.003(2) -0.006(2)
C13 0.040(2) 0.037(2) 0.049(3) 0.006(2) -0.004(2) -0.004(2)
C14 0.040(2) 0.042(3) 0.052(3) 0.006(2) -0.002(2) -0.003(2)
C15 0.041(2) 0.045(3) 0.053(3) 0.005(2) 0.003(2) -0.003(2)
C16 0.039(2) 0.044(3) 0.049(3) 0.004(2) 0.008(2) 0.000(2)
C17 0.038(2) 0.040(3) 0.043(3) 0.006(2) 0.005(2) 0.005(2)
C18 0.045(3) 0.040(3) 0.046(3) 0.005(2) -0.005(2) -0.007(2)
C19 0.049(3) 0.043(3) 0.038(3) -0.004(2) 0.000(2) -0.002(2)
C23 0.064(3) 0.073(3) 0.045(3) 0.003(3) 0.013(3) 0.013(3)
C24 0.060(4) 0.067(4) 0.043(4) 0.005(3) 0.012(3) 0.010(3)
C25 0.048(3) 0.064(3) 0.046(3) 0.000(3) 0.010(2) 0.005(3)
C26 0.044(3) 0.061(3) 0.048(3) -0.001(3) 0.006(3) 0.007(2)
C27 0.044(3) 0.057(3) 0.044(3) 0.002(3) -0.009(2) 0.004(2)
C28 0.046(3) 0.064(3) 0.052(3) 0.004(3) -0.007(2) 0.007(3)
C29 0.046(3) 0.067(3) 0.057(3) 0.000(3) -0.003(2) 0.007(3)
C30 0.033(3) 0.046(3) 0.041(3) 0.005(2) 0.003(2) 0.001(2)
C31 0.038(3) 0.051(3) 0.042(3) 0.003(3) 0.003(3) 0.003(3)
C32 0.047(3) 0.037(3) 0.036(3) 0.003(3) -0.001(3) 0.005(3)
C33 0.051(3) 0.041(3) 0.036(3) 0.001(2) -0.003(3) 0.004(2)
C34 0.054(3) 0.102(4) 0.054(4) -0.015(3) 0.015(3) -0.003(3)
C35 0.053(4) 0.100(5) 0.050(4) -0.012(4) 0.011(4) -0.004(3)
C36 0.048(3) 0.086(4) 0.049(3) 0.002(3) -0.007(3) -0.001(3)
C37 0.043(3) 0.080(3) 0.048(3) 0.000(3) -0.006(3) -0.001(3)
C38 0.057(3) 0.049(3) 0.041(3) -0.002(2) -0.005(2) -0.003(2)
C39 0.059(3) 0.050(3) 0.045(3) 0.003(2) -0.009(2) -0.005(2)
C40 0.052(3) 0.045(3) 0.047(3) 0.006(2) -0.010(2) -0.005(2)
C41 0.040(2) 0.039(2) 0.041(2) 0.003(2) -0.002(2) -0.002(2)
C42 0.037(2) 0.039(2) 0.040(2) 0.004(2) -0.001(2) -0.0009(19)
C43 0.058(3) 0.046(3) 0.038(3) -0.003(2) -0.003(2) 0.001(2)
C44 0.059(3) 0.050(3) 0.039(3) -0.005(2) -0.006(2) 0.000(3)
C45 0.054(3) 0.052(3) 0.041(3) -0.002(3) -0.009(2) -0.002(3)
C46 0.048(3) 0.051(3) 0.041(3) -0.001(3) -0.008(2) 0.002(2)
C47 0.046(2) 0.058(3) 0.041(3) 0.006(2) -0.003(2) -0.005(2)
C48 0.045(3) 0.060(3) 0.041(2) 0.007(2) -0.004(2) -0.002(2)
C49 0.045(2) 0.052(3) 0.063(3) -0.010(3) -0.005(2) 0.002(2)
C50 0.045(3) 0.051(3) 0.058(4) -0.009(3) -0.007(3) 0.002(3)
C51 0.043(2) 0.058(3) 0.072(3) -0.014(2) -0.003(2) -0.001(2)
C52 0.039(3) 0.038(3) 0.041(4) 0.006(3) 0.004(3) 0.006(3)
C53 0.046(2) 0.064(3) 0.078(3) -0.016(2) 0.002(2) -0.006(2)
C54 0.048(3) 0.066(3) 0.075(3) -0.016(3) 0.005(2) -0.011(2)
C55 0.045(3) 0.066(3) 0.054(3) -0.002(3) 0.003(3) 0.007(2)
C56 0.057(3) 0.073(3) 0.048(3) 0.001(3) 0.013(3) 0.013(3)
C57 0.031(2) 0.069(2) 0.050(2) -0.0061(19) -0.007(2) 0.001(2)
C58 0.038(2) 0.075(2) 0.050(2) -0.001(2) -0.009(2) 0.002(2)
C59 0.030(2) 0.067(2) 0.050(3) -0.009(2) -0.004(2) 0.000(2)
C60 0.029(2) 0.068(2) 0.050(3) -0.010(2) -0.002(2) 0.001(2)
C61 0.038(3) 0.078(3) 0.053(3) 0.003(2) -0.009(2) 0.006(2)
C62 0.037(3) 0.073(3) 0.057(3) 0.003(2) -0.010(2) 0.008(2)
C63 0.033(2) 0.070(2) 0.057(2) -0.002(2) -0.005(2) 0.005(2)
C64 0.029(2) 0.069(2) 0.052(2) -0.0078(19) -0.001(2) 0.002(2)
C65 0.030(2) 0.069(2) 0.050(2) -0.008(2) 0.000(2) 0.001(2)
C66 0.034(3) 0.074(3) 0.052(3) -0.006(2) 0.004(2) -0.002(2)
C67 0.039(3) 0.079(3) 0.053(3) -0.008(2) 0.004(3) 0.000(3)
C70 0.037(3) 0.129(4) 0.048(3) -0.017(3) -0.005(3) -0.006(3)
C71 0.044(4) 0.129(5) 0.047(4) -0.007(4) 0.005(4) -0.008(4)
C72 0.029(2) 0.068(2) 0.052(2) -0.0054(18) -0.005(2) 0.003(2)
C73 0.034(3) 0.071(3) 0.062(3) -0.006(2) -0.003(3) 0.006(2)
C74 0.037(3) 0.072(2) 0.060(3) -0.012(2) 0.000(3) 0.005(2)
C75 0.034(2) 0.071(2) 0.056(2) -0.012(2) 0.002(2) 0.003(2)
C76 0.047(3) 0.132(4) 0.048(3) -0.007(3) 0.003(3) -0.009(4)
C77 0.048(3) 0.135(4) 0.048(3) -0.010(3) -0.001(3) -0.012(4)
C79 0.054(4) 0.105(5) 0.072(4) -0.011(4) 0.019(4) 0.001(4)
C82 0.045(3) 0.134(4) 0.049(3) -0.015(3) -0.002(3) -0.009(3)
C86 0.046(2) 0.065(3) 0.079(3) -0.014(3) -0.008(2) -0.001(2)
C87 0.047(2) 0.073(3) 0.087(3) -0.016(3) -0.008(2) 0.000(3)
C88 0.049(2) 0.079(3) 0.094(3) -0.019(3) 0.000(2) -0.002(2)
C89 0.048(2) 0.074(3) 0.088(3) -0.020(3) 0.005(2) -0.006(2)
C90 0.059(2) 0.097(3) 0.104(3) -0.021(3) 0.017(2) -0.007(2)
C91 0.055(2) 0.086(3) 0.095(3) -0.021(3) 0.014(2) -0.009(2)
C93 0.059(2) 0.087(3) 0.090(3) -0.018(3) 0.019(2) -0.013(2)
C94 0.069(3) 0.100(3) 0.097(3) -0.018(3) 0.026(3) -0.014(3)
C95 0.071(3) 0.106(4) 0.103(4) -0.020(3) 0.028(3) -0.012(3)
C96 0.068(3) 0.106(3) 0.108(3) -0.022(3) 0.024(3) -0.010(3)
C92 0.055(3) 0.075(3) 0.081(3) -0.016(3) 0.012(2) -0.014(3)
C97 0.057(3) 0.097(3) 0.108(3) -0.023(3) 0.011(3) -0.003(3)
C98 0.053(3) 0.090(3) 0.103(3) -0.022(3) 0.002(3) 0.001(3)
C99 0.058(3) 0.106(4) 0.062(4) -0.017(3) 0.018(3) -0.002(3)
C100 0.057(4) 0.106(4) 0.073(4) -0.014(4) 0.018(3) 0.001(3)
C101 0.059(3) 0.107(4) 0.070(4) -0.016(3) 0.020(3) -0.001(3)
C102 0.039(3) 0.078(3) 0.055(3) -0.012(2) 0.005(3) 0.003(3)
C103 0.065(3) 0.077(3) 0.048(3) 0.001(3) 0.013(3) 0.015(3)
P1 0.0723(18) 0.0515(14) 0.0583(18) -0.0011(13) 0.0008(15) 0.0022(13)
F7 0.078(4) 0.080(4) 0.051(4) -0.008(3) 0.002(3) -0.008(3)
F8 0.105(5) 0.068(4) 0.107(6) 0.004(4) 0.008(5) 0.019(4)
F9 0.076(4) 0.088(4) 0.082(5) -0.013(4) 0.023(4) -0.012(3)
F10 0.117(6) 0.070(4) 0.079(5) -0.019(4) -0.005(4) -0.020(4)
F11 0.098(5) 0.062(3) 0.059(4) 0.012(3) -0.001(3) 0.015(3)
F12 0.070(4) 0.073(4) 0.085(5) 0.012(3) 0.012(4) -0.006(3)
P2 0.0541(15) 0.0747(17) 0.0471(17) -0.0099(13) 0.0009(13) -0.0129(13)
F1 0.103(6) 0.130(6) 0.063(5) 0.001(4) 0.003(4) -0.033(5)
F2 0.115(6) 0.093(5) 0.093(6) -0.028(4) -0.022(5) -0.017(4)
F3 0.070(4) 0.140(6) 0.061(5) -0.019(4) -0.007(4) 0.016(4)
F4 0.089(5) 0.166(7) 0.061(5) -0.003(5) 0.023(4) -0.036(5)
F5 0.087(5) 0.128(6) 0.103(6) -0.049(5) -0.030(5) 0.020(4)
F6 0.100(5) 0.079(4) 0.103(6) -0.028(4) -0.014(5) -0.005(4)

loop_
_atom_type_symbol
_atom_type_description
_atom_type_scat_dispersion_real
_atom_type_scat_dispersion_imag
_atom_type_scat_source
C C 0.0033 0.0016 'International Tables Vol C Tables 4.2.6.8 and 6.1.1.4'
H H 0.0000 0.0000 'International Tables Vol C Tables 4.2.6.8 and 6.1.1.4'
N N 0.0061 0.0033 'International Tables Vol C Tables 4.2.6.8 and 6.1.1.4'
F F 0.0171 0.0103 'International Tables Vol C Tables 4.2.6.8 and 6.1.1.4'
P P 0.1023 0.0942 'International Tables Vol C Tables 4.2.6.8 and 6.1.1.4'
S S 0.1246 0.1234 'International Tables Vol C Tables 4.2.6.8 and 6.1.1.4'
Cu Cu 0.3201 1.2651 'International Tables Vol C Tables 4.2.6.8 and 6.1.1.4'

loop_
_geom_angle_atom_site_label_1
_geom_angle_atom_site_label_2
_geom_angle_atom_site_label_3
_geom_angle
_geom_angle_site_symmetry_3
C20 Cu1 N1 120.7(2) .
C20 Cu1 N4 80.5(2) .
N1 Cu1 N4 143.5(2) .
C20 Cu1 N3 135.6(2) .
N1 Cu1 N3 80.6(3) .
N4 Cu1 N3 105.4(3) .
C20 Cu1 Cu2 103.65(16) .
N1 Cu1 Cu2 76.26(18) .
N4 Cu1 Cu2 69.52(17) .
N3 Cu1 Cu2 119.82(18) .
N6 Cu2 N10 135.7(3) .
N6 Cu2 N7 81.3(3) .
N10 Cu2 N7 104.7(3) .
N6 Cu2 N2 122.2(3) .
N10 Cu2 N2 81.3(3) .
N7 Cu2 N2 139.9(2) .
N6 Cu2 Cu1 104.92(19) .
N10 Cu2 Cu1 118.4(2) .
N7 Cu2 Cu1 69.46(18) .
N2 Cu2 Cu1 72.91(16) .
N12 Cu3 N8 136.6(3) .
N12 Cu3 N9 121.3(3) .
N8 Cu3 N9 79.5(3) .
N12 Cu3 N11 79.9(3) .
N8 Cu3 N11 107.4(3) .
N9 Cu3 N11 142.0(3) .
N12 Cu3 Cu3 102.7(2) 2_575
N8 Cu3 Cu3 120.1(2) 2_575
N9 Cu3 Cu3 74.9(2) 2_575
N11 Cu3 Cu3 69.41(16) 2_575
C35 S1 C36 90.6(5) .
C31 S2 C32 88.3(4) .
C50 S3 C52 88.7(4) .
C33 N1 C46 117.4(8) .
C33 N1 Cu1 114.1(5) .
C46 N1 Cu1 128.4(6) .
C13 N2 C17 119.2(7) .
C13 N2 Cu2 128.6(6) .
C17 N2 Cu2 112.0(5) .
C32 N3 C30 109.9(8) .
C32 N3 Cu1 110.5(6) .
C30 N3 Cu1 139.3(6) .
C18 N4 C19 118.9(7) .
C18 N4 Cu1 125.8(6) .
C19 N4 Cu1 112.9(5) .
C20 N5 C85 120.0 .
N5 C20 C22 120.0 .
N5 C20 Cu1 125.2(3) .
C22 C20 Cu1 114.4(3) .
C83 C22 C20 120.0 .
C83 C22 C19 124.1(5) .
C20 C22 C19 115.9(5) .
C84 C83 C22 120.0 .
C84 C83 H83 120.0 .
C22 C83 H83 120.0 .
C85 C84 C83 120.0 .
C85 C84 H84 120.0 .
C83 C84 H84 120.0 .
C84 C85 N5 120.0 .
C84 C85 H85 120.0 .
N5 C85 H85 120.0 .
C24 N6 C25 119.0(8) .
C24 N6 Cu2 127.8(6) .
C25 N6 Cu2 112.9(6) .
C26 N7 C27 119.8(7) .
C26 N7 Cu2 111.4(6) .
C27 N7 Cu2 126.5(6) .
C35 N8 C37 112.0(9) .
C35 N8 Cu3 112.6(7) .
C37 N8 Cu3 134.3(7) .
C79 N9 C34 116.0(10) .
C79 N9 Cu3 129.0(8) .
C34 N9 Cu3 114.9(7) .
C52 N10 C49 110.7(7) .
C52 N10 Cu2 110.8(6) .
C49 N10 Cu2 136.7(6) .
C68 N11 C81 120.0 .
C68 N11 Cu3 125.2(4) .
C81 N11 Cu3 112.5(4) .
C69 C68 N11 120.0 .
C69 C68 C79 123.0(7) 2_575
N11 C68 C79 116.6(7) 2_575
C78 C69 C68 120.0 .
C78 C69 H69 120.0 .
C68 C69 H69 120.0 .
C69 C78 C80 120.0 .
C69 C78 H78 120.0 .
C80 C78 H78 120.0 .
C81 C80 C78 120.0 .
C81 C80 H80 120.0 .
C78 C80 H80 120.0 .
C80 C81 N11 120.0 .
C80 C81 C70 126.4(7) .
N11 C81 C70 113.6(7) .
C70 N12 C71 116.4(10) .
C70 N12 Cu3 116.2(9) .
C71 N12 Cu3 127.2(8) .
C6 C1 C2 120.7(8) .
C6 C1 H1 119.6 .
C2 C1 H1 119.6 .
C1 C2 C3 121.3(8) .
C1 C2 H2 119.3 .
C3 C2 H2 119.3 .
C2 C3 C4 118.9(8) .
C2 C3 C30 117.5(8) .
C4 C3 C30 123.6(7) .
C3 C4 C5 119.0(7) .
C3 C4 C42 122.8(8) .
C5 C4 C42 118.2(8) .
C6 C5 C4 120.7(8) .
C6 C5 C8 119.5(8) .
C4 C5 C8 119.7(8) .
C1 C6 C5 119.1(9) .
C1 C6 C48 121.9(8) .
C5 C6 C48 119.0(8) .
C12 C7 C8 118.1(8) .
C12 C7 C47 123.8(9) .
C8 C7 C47 118.1(8) .
C5 C8 C9 121.6(8) .
C5 C8 C7 119.8(8) .
C9 C8 C7 118.5(8) .
C10 C9 C41 124.2(8) .
C10 C9 C8 119.4(9) .
C41 C9 C8 116.3(8) .
C9 C10 C11 121.8(9) .
C9 C10 H10 119.1 .
C11 C10 H10 119.1 .
C12 C11 C10 120.2(9) .
C12 C11 H11 119.9 .
C10 C11 H11 119.9 .
C11 C12 C7 122.0(10) .
C11 C12 H12 119.0 .
C7 C12 H12 119.0 .
N2 C13 C14 121.1(8) .
N2 C13 C18 116.4(7) .
C14 C13 C18 122.5(8) .
C15 C14 C13 120.5(9) .
C15 C14 H14 119.7 .
C13 C14 H14 119.7 .
C14 C15 C16 119.6(8) .
C14 C15 H15 120.2 .
C16 C15 H15 120.2 .
C15 C16 C17 117.7(9) .
C15 C16 H16 121.2 .
C17 C16 H16 121.2 .
N2 C17 C16 121.5(8) .
N2 C17 C52 114.8(7) .
C16 C17 C52 123.7(8) .
N4 C18 C40 120.2(8) .
N4 C18 C13 116.0(8) .
C40 C18 C13 123.9(8) .
N4 C19 C38 120.9(8) .
N4 C19 C22 114.3(7) .
C38 C19 C22 124.8(8) .
C24 C23 C103 118.0(10) .
C24 C23 H23 121.0 .
C103 C23 H23 121.0 .
N6 C24 C23 123.3(10) .
N6 C24 H24 118.3 .
C23 C24 H24 118.3 .
N6 C25 C56 119.9(9) .
N6 C25 C26 116.8(8) .
C56 C25 C26 123.2(9) .
N7 C26 C55 121.3(9) .
N7 C26 C25 115.8(8) .
C55 C26 C25 122.9(9) .
N7 C27 C28 120.4(9) .
N7 C27 C46 116.9(7) .
C28 C27 C46 122.7(9) .
C29 C28 C27 119.3(10) .
C29 C28 H28 120.4 .
C27 C28 H28 120.4 .
C55 C29 C28 120.6(9) .
C55 C29 H29 119.7 .
C28 C29 H29 119.7 .
C31 C30 N3 114.4(8) .
C31 C30 C3 124.3(8) .
N3 C30 C3 121.1(8) .
C30 C31 S2 111.6(7) .
C30 C31 H31 124.2 .
S2 C31 H31 124.2 .
N3 C32 C33 121.1(8) .
N3 C32 S2 115.7(7) .
C33 C32 S2 123.2(7) .
N1 C33 C43 122.3(8) .
N1 C33 C32 113.6(8) .
C43 C33 C32 124.1(9) .
N9 C34 C99 124.7(11) .
N9 C34 C35 112.6(9) .
C99 C34 C35 122.3(11) .
N8 C35 C34 119.9(11) .
N8 C35 S1 113.7(8) .
C34 C35 S1 126.3(9) .
C37 C36 S1 109.5(8) .
C37 C36 H36 125.2 .
S1 C36 H36 125.2 .
C36 C37 N8 114.1(9) .
C36 C37 C58 126.7(9) .
N8 C37 C58 119.0(9) .
C39 C38 C19 120.1(9) .
C39 C38 H38 119.9 .
C19 C38 H38 119.9 .
C38 C39 C40 120.2(10) .
C38 C39 H39 119.9 .
C40 C39 H39 119.9 .
C39 C40 C18 119.5(9) .
C39 C40 H40 120.2 .
C18 C40 H40 120.2 .
C42 C41 C9 123.3(8) .
C42 C41 H41 118.4 .
C9 C41 H41 118.4 .
C41 C42 C4 120.6(8) .
C41 C42 H42 119.7 .
C4 C42 H42 119.7 .
C33 C43 C44 119.4(9) .
C33 C43 H43 120.3 .
C44 C43 H43 120.3 .
C45 C44 C43 118.9(9) .
C45 C44 H44 120.5 .
C43 C44 H44 120.5 .
C44 C45 C46 120.1(9) .
C44 C45 H45 120.0 .
C46 C45 H45 120.0 .
N1 C46 C45 121.7(9) .
N1 C46 C27 116.1(8) .
C45 C46 C27 122.3(8) .
C48 C47 C7 121.4(9) .
C48 C47 H47 119.3 .
C7 C47 H47 119.3 .
C47 C48 C6 122.1(9) .
C47 C48 H48 118.9 .
C6 C48 H48 118.9 .
C50 C49 N10 115.3(8) .
C50 C49 C51 125.8(9) .
N10 C49 C51 118.8(8) .
C49 C50 S3 110.3(7) .
C49 C50 H50 124.9 .
S3 C50 H50 124.9 .
C53 C51 C86 121.0(9) .
C53 C51 C49 124.1(10) .
C86 C51 C49 114.9(10) .
N10 C52 C17 120.2(8) .
N10 C52 S3 114.9(6) .
C17 C52 S3 124.9(6) .
C51 C53 C54 124.1(9) .
C51 C53 C89 119.4(11) .
C54 C53 C89 116.4(10) .
C92 C54 C53 121.8(10) .
C92 C54 H54 119.1 .
C53 C54 H54 119.1 .
C29 C55 C26 118.6(10) .
C29 C55 H55 120.7 .
C26 C55 H55 120.7 .
C103 C56 C25 119.3(9) .
C103 C56 H56 120.4 .
C25 C56 H56 120.4 .
C72 C57 C58 118.1(9) .
C72 C57 C59 119.2(9) .
C58 C57 C59 122.7(9) .
C61 C58 C57 119.8(9) .
C61 C58 C37 118.6(9) .
C57 C58 C37 121.5(9) .
C60 C59 C57 120.0(9) .
C60 C59 H59 120.0 .
C57 C59 H59 120.0 .
C59 C60 C65 122.1(9) .
C59 C60 H60 118.9 .
C65 C60 H60 118.9 .
C62 C61 C58 121.1(10) .
C62 C61 H61 119.4 .
C58 C61 H61 119.4 .
C61 C62 C63 122.4(10) .
C61 C62 H62 118.8 .
C63 C62 H62 118.8 .
C62 C63 C72 117.5(9) .
C62 C63 C73 124.8(9) .
C72 C63 C73 117.6(9) .
C65 C64 C72 120.0(9) .
C65 C64 C75 121.1(9) .
C72 C64 C75 118.9(9) .
C64 C65 C60 119.5(9) .
C64 C65 C66 119.9(9) .
C60 C65 C66 120.5(9) .
C67 C66 C65 118.3(10) .
C67 C66 H66 120.8 .
C65 C66 H66 120.8 .
C102 C67 C66 121.7(11) .
C102 C67 H67 119.1 .
C66 C67 H67 119.1 .
N12 C70 C82 123.3(13) .
N12 C70 C81 116.2(10) .
C82 C70 C81 120.4(11) .
C76 C71 N12 122.4(12) .
C76 C71 H71 118.8 .
N12 C71 H71 118.8 .
C57 C72 C64 119.0(9) .
C57 C72 C63 120.6(9) .
C64 C72 C63 120.3(9) .
C74 C73 C63 121.4(10) .
C74 C73 H73 119.3 .
C63 C73 H73 119.3 .
C73 C74 C75 123.5(10) .
C73 C74 H74 118.2 .
C75 C74 H74 118.2 .
C102 C75 C74 125.2(9) .
C102 C75 C64 116.6(9) .
C74 C75 C64 118.1(10) .
C77 C76 C71 119.9(14) .
C77 C76 H76 120.1 .
C71 C76 H76 120.1 .
C76 C77 C82 120.4(12) .
C76 C77 H77 119.8 .
C82 C77 H77 119.8 .
N9 C79 C100 126.0(12) .
N9 C79 C68 117.2(10) 2_575
C100 C79 C68 116.7(11) 2_575
C70 C82 C77 117.4(13) .
C70 C82 H82 121.3 .
C77 C82 H82 121.3 .
C87 C86 C51 117.4(11) .
C87 C86 H86 121.3 .
C51 C86 H86 121.3 .
C88 C87 C86 122.8(12) .
C88 C87 H87 118.6 .
C86 C87 H87 118.6 .
C87 C88 C89 121.1(10) .
C87 C88 C98 120.2(13) .
C89 C88 C98 118.6(12) .
C91 C89 C88 122.2(9) .
C91 C89 C53 120.0(11) .
C88 C89 C53 117.8(11) .
C91 C90 C96 120.0 .
C91 C90 C97 118.6(7) .
C96 C90 C97 121.4(7) .
C90 C91 C93 120.0 .
C90 C91 C89 118.6(7) .
C93 C91 C89 121.3(7) .
C91 C93 C94 120.0 .
C91 C93 C92 117.9(8) .
C94 C93 C92 122.1(8) .
C95 C94 C93 120.0 .
C95 C94 H94 120.0 .
C93 C94 H94 120.0 .
C94 C95 C96 120.0 .
C94 C95 H95 120.0 .
C96 C95 H95 120.0 .
C95 C96 C90 120.0 .
C95 C96 H96 120.0 .
C90 C96 H96 120.0 .
C54 C92 C93 122.3(12) .
C54 C92 H92 118.8 .
C93 C92 H92 118.8 .
C98 C97 C90 124.9(11) .
C98 C97 H97 117.6 .
C90 C97 H97 117.6 .
C97 C98 C88 116.9(13) .
C97 C98 H98 121.6 .
C88 C98 H98 121.6 .
C101 C99 C34 116.8(12) .
C101 C99 H99 121.6 .
C34 C99 H99 121.6 .
C79 C100 C101 114.5(12) .
C79 C100 H100 122.7 .
C101 C100 H100 122.7 .
C99 C101 C100 121.9(12) .
C99 C101 H101 119.1 .
C100 C101 H101 119.1 .
C67 C102 C75 122.3(10) .
C67 C102 H102 118.9 .
C75 C102 H102 118.9 .
C23 C103 C56 120.5(10) .
C23 C103 H103 119.8 .
C56 C103 H103 119.8 .
F10 P1 F11 91.7(4) .
F10 P1 F12 91.5(4) .
F11 P1 F12 90.4(4) .
F10 P1 F8 89.8(4) .
F11 P1 F8 178.0(4) .
F12 P1 F8 90.8(4) .
F10 P1 F7 178.5(4) .
F11 P1 F7 89.6(4) .
F12 P1 F7 87.8(4) .
F8 P1 F7 88.9(4) .
F10 P1 F9 91.6(4) .
F11 P1 F9 89.2(4) .
F12 P1 F9 176.9(4) .
F8 P1 F9 89.5(4) .
F7 P1 F9 89.1(4) .
F4 P2 F5 91.1(5) .
F4 P2 F2 89.5(5) .
F5 P2 F2 90.4(4) .
F4 P2 F6 89.2(5) .
F5 P2 F6 90.2(4) .
F2 P2 F6 178.6(5) .
F4 P2 F1 177.1(5) .
F5 P2 F1 90.7(5) .
F2 P2 F1 92.8(4) .
F6 P2 F1 88.4(4) .
F4 P2 F3 88.1(4) .
F5 P2 F3 179.1(5) .
F2 P2 F3 89.4(4) .
F6 P2 F3 90.0(4) .
F1 P2 F3 90.2(4) .
F13 P3 F15 98.5(13) .
F13 P3 F16 90.4(12) .
F15 P3 F16 90.1(13) .
F13 P3 F17 91.3(12) .
F15 P3 F17 167.6(14) .
F16 P3 F17 97.5(12) .
F13 P3 F14 91.4(11) .
F15 P3 F14 89.8(12) .
F16 P3 F14 178.3(13) .
F17 P3 F14 82.3(11) .
F13 P3 F18 170.2(14) .
F15 P3 F18 91.2(13) .
F16 P3 F18 90.3(12) .
F17 P3 F18 79.0(12) .
F14 P3 F18 87.9(11) .
F18' P3' F16' 90.0(13) .
F18' P3' F13' 174.3(15) .
F16' P3' F13' 95.6(12) .
F18' P3' F17' 87.9(14) .
F16' P3' F17' 170.2(17) .
F13' P3' F17' 86.7(13) .
F18' P3' F14' 86.2(12) .
F16' P3' F14' 92.0(14) .
F13' P3' F14' 92.8(10) .
F17' P3' F14' 97.4(14) .

loop_
_geom_bond_atom_site_label_1
_geom_bond_atom_site_label_2
_geom_bond_distance
_geom_bond_site_symmetry_2
Cu1 C20 2.008(4) .
Cu1 N1 2.052(7) .
Cu1 N4 2.067(7) .
Cu1 N3 2.104(7) .
Cu1 Cu2 2.9146(13) .
Cu2 N6 1.987(8) .
Cu2 N10 2.059(7) .
Cu2 N7 2.070(6) .
Cu2 N2 2.069(6) .
Cu3 N12 1.986(9) .
Cu3 N8 2.055(8) .
Cu3 N9 2.073(8) .
Cu3 N11 2.080(5) .
Cu3 Cu3 2.910(2) 2_575
S1 C35 1.715(13) .
S1 C36 1.726(11) .
S2 C31 1.698(10) .
S2 C32 1.722(9) .
S3 C50 1.715(9) .
S3 C52 1.733(9) .
N1 C33 1.348(11) .
N1 C46 1.353(11) .
N2 C13 1.336(10) .
N2 C17 1.338(11) .
N3 C32 1.287(11) .
N3 C30 1.391(11) .
N4 C18 1.347(11) .
N4 C19 1.384(11) .
N5 C20 1.3900 .
N5 C85 1.3900 .
C20 C22 1.3900 .
C22 C83 1.3900 .
C22 C19 1.440(10) .
C83 C84 1.3900 .
C83 H83 0.9500 .
C84 C85 1.3900 .
C84 H84 0.9500 .
C85 H85 0.9500 .
N6 C24 1.346(13) .
N6 C25 1.365(11) .
N7 C26 1.332(11) .
N7 C27 1.356(12) .
N8 C35 1.318(13) .
N8 C37 1.388(12) .
N9 C79 1.328(14) .
N9 C34 1.348(14) .
N10 C52 1.291(10) .
N10 C49 1.376(11) .
N11 C68 1.3900 .
N11 C81 1.3900 .
C68 C69 1.3900 .
C68 C79 1.466(14) 2_575
C69 C78 1.3900 .
C69 H69 0.9500 .
C78 C80 1.3900 .
C78 H78 0.9500 .
C80 C81 1.3900 .
C80 H80 0.9500 .
C81 C70 1.445(15) .
N12 C70 1.353(15) .
N12 C71 1.375(16) .
C1 C6 1.372(13) .
C1 C2 1.383(13) .
C1 H1 0.9500 .
C2 C3 1.399(12) .
C2 H2 0.9500 .
C3 C4 1.401(12) .
C3 C30 1.497(13) .
C4 C5 1.412(12) .
C4 C42 1.448(11) .
C5 C6 1.406(12) .
C5 C8 1.421(12) .
C6 C48 1.477(13) .
C7 C12 1.424(14) .
C7 C8 1.453(13) .
C7 C47 1.459(13) .
C8 C9 1.423(12) .
C9 C10 1.376(12) .
C9 C41 1.424(12) .
C10 C11 1.409(13) .
C10 H10 0.9500 .
C11 C12 1.329(13) .
C11 H11 0.9500 .
C12 H12 0.9500 .
C13 C14 1.397(12) .
C13 C18 1.468(13) .
C14 C15 1.336(13) .
C14 H14 0.9500 .
C15 C16 1.389(13) .
C15 H15 0.9500 .
C16 C17 1.418(11) .
C16 H16 0.9500 .
C17 C52 1.472(12) .
C18 C40 1.420(13) .
C19 C38 1.396(13) .
C23 C24 1.366(14) .
C23 C103 1.376(14) .
C23 H23 0.9500 .
C24 H24 0.9500 .
C25 C56 1.397(13) .
C25 C26 1.433(14) .
C26 C55 1.429(13) .
C27 C28 1.401(12) .
C27 C46 1.480(13) .
C28 C29 1.379(13) .
C28 H28 0.9500 .
C29 C55 1.341(14) .
C29 H29 0.9500 .
C30 C31 1.340(12) .
C31 H31 0.9500 .
C32 C33 1.481(13) .
C33 C43 1.394(13) .
C34 C99 1.392(15) .
C34 C35 1.462(16) .
C36 C37 1.379(14) .
C36 H36 0.9500 .
C37 C58 1.477(14) .
C38 C39 1.336(13) .
C38 H38 0.9500 .
C39 C40 1.378(14) .
C39 H39 0.9500 .
C40 H40 0.9500 .
C41 C42 1.349(12) .
C41 H41 0.9500 .
C42 H42 0.9500 .
C43 C44 1.378(13) .
C43 H43 0.9500 .
C44 C45 1.343(13) .
C44 H44 0.9500 .
C45 C46 1.407(13) .
C45 H45 0.9500 .
C47 C48 1.291(13) .
C47 H47 0.9500 .
C48 H48 0.9500 .
C49 C50 1.352(14) .
C49 C51 1.489(13) .
C50 H50 0.9500 .
C51 C53 1.373(15) .
C51 C86 1.454(15) .
C53 C54 1.437(15) .
C53 C89 1.471(14) .
C54 C92 1.352(15) .
C54 H54 0.9500 .
C55 H55 0.9500 .
C56 C103 1.378(14) .
C56 H56 0.9500 .
C57 C72 1.415(13) .
C57 C58 1.410(14) .
C57 C59 1.442(12) .
C58 C61 1.404(14) .
C59 C60 1.333(13) .
C59 H59 0.9500 .
C60 C65 1.421(13) .
C60 H60 0.9500 .
C61 C62 1.336(14) .
C61 H61 0.9500 .
C62 C63 1.398(14) .
C62 H62 0.9500 .
C63 C72 1.432(13) .
C63 C73 1.460(14) .
C64 C65 1.384(14) .
C64 C72 1.432(13) .
C64 C75 1.447(13) .
C65 C66 1.438(14) .
C66 C67 1.399(14) .
C66 H66 0.9500 .
C67 C102 1.357(15) .
C67 H67 0.9500 .
C70 C82 1.375(16) .
C71 C76 1.365(16) .
C71 H71 0.9500 .
C73 C74 1.308(14) .
C73 H73 0.9500 .
C74 C75 1.423(14) .
C74 H74 0.9500 .
C75 C102 1.417(14) .
C76 C77 1.331(17) .
C76 H76 0.9500 .
C77 C82 1.402(18) .
C77 H77 0.9500 .
C79 C100 1.403(16) .
C79 C68 1.47(3) 2_575
C82 H82 0.9500 .
C86 C87 1.420(14) .
C86 H86 0.9500 .
C87 C88 1.330(17) .
C87 H87 0.9500 .
C88 C89 1.436(17) .
C88 C98 1.463(16) .
C89 C91 1.424(14) .
C90 C91 1.3900 .
C90 C96 1.3900 .
C90 C97 1.452(16) .
C91 C93 1.3900 .
C93 C94 1.3900 .
C93 C92 1.449(12) .
C94 C95 1.3900 .
C94 H94 0.9500 .
C95 C96 1.3900 .
C95 H95 0.9500 .
C96 H96 0.9500 .
C92 H92 0.9500 .
C97 C98 1.363(19) .
C97 H97 0.9500 .
C98 H98 0.9500 .
C99 C101 1.372(17) .
C99 H99 0.9500 .
C100 C101 1.414(18) .
C100 H100 0.9500 .
C101 H101 0.9500 .
C102 H102 0.9500 .
C103 H103 0.9500 .
P1 F10 1.566(7) .
P1 F11 1.571(6) .
P1 F12 1.581(7) .
P1 F8 1.586(7) .
P1 F7 1.596(7) .
P1 F9 1.615(7) .
P2 F4 1.559(7) .
P2 F5 1.553(8) .
P2 F2 1.557(7) .
P2 F6 1.573(7) .
P2 F1 1.581(8) .
P2 F3 1.614(7) .
P3 F13 1.51(2) .
P3 F15 1.52(2) .
P3 F16 1.61(2) .
P3 F17 1.64(2) .
P3 F14 1.620(19) .
P3 F18 1.71(2) .
P3' F18' 1.538(3) .
P3' F16' 1.539(3) .
P3' F13' 1.539(3) .
P3' F17' 1.540(3) .
P3' F14' 1.543(3) .
